data_1536162
loop_
_publ_author_name
'd'Eye, R.W.M.'

_publ_section_title
;
 The crystal structures of Th Se2 and Th7 Se12
;
_journal_name_full 'Journal of the Chemical Society'
_journal_page_first 1670
_journal_page_last 1671
_journal_volume 1953
_journal_year 1953
_chemical_formula_sum 'Se12 Th7'
_chemical_name_systematic 'Th7 Se12'
_space_group_IT_number 176
_symmetry_space_group_name_Hall '-P 6c'
_symmetry_space_group_name_H-M 'P 63/m'
_cell_angle_alpha 90
_cell_angle_beta 90
_cell_angle_gamma 120
_cell_formula_units_Z 1
_cell_length_a 11.57
_cell_length_b 11.57
_cell_length_c 4.23
_cell_volume 490.386
_citation_journal_id_ASTM JCSOA9
_cod_data_source_file dEye_JCSOA9_1953_1499.cif
_cod_data_source_block Se12Th7
_cod_original_cell_volume 490.3856
_cod_database_code 1536162

loop_
_symmetry_equiv_pos_as_xyz
x,y,z
x-y,x,z+1/2
-y,x-y,z
-x,-y,z+1/2
-x+y,-x,z
y,-x+y,z+1/2
-x,-y,-z
-x+y,-x,-z-1/2
y,-x+y,-z
x,y,-z-1/2
x-y,x,-z
-y,x-y,-z-1/2

loop_
_atom_site_label
_atom_site_type_symbol
_atom_site_fract_x
_atom_site_fract_y
_atom_site_fract_z
_atom_site_occupancy
_atom_site_U_iso_or_equiv
Th2 Th 0.15 -0.28 0.25 1 0.0
Th1 Th 0 0 0.25 0.5 0.0
Se1 Se 0.51 0.38 0.25 1 0.0
Se2 Se 0.24 0 0.25 1 0.0
